data_4346682
loop_
_publ_author_name
'Wang, Jian-Cheng'
'Ding, Feng-Wen'
'Ma, Jian-Ping'
'Liu, Qi-Kui'
'Cheng, Jun-Yan'
'Dong, Yu-Bin'

_publ_section_title
;
 Co(II)-MOF: A Highly Efficient Organic Oxidation Catalyst with Open Metal
 Sites.
;
_journal_issue 22
_journal_name_full 'Inorganic chemistry'
_journal_page_first 10865
_journal_page_last 10872
_journal_paper_doi 10.1021/acs.inorgchem.5b01938
_journal_volume 54
_journal_year 2015
_chemical_formula_sum 'C50 H39 Co3 N4 O13'
_chemical_formula_weight 1080.64
_space_group_IT_number 2
_space_group_name_Hall '-P 1'
_space_group_name_H-M_alt 'P -1'
_symmetry_cell_setting triclinic
_symmetry_space_group_name_H-M 'P -1'
_atom_sites_solution_hydrogens geom
_atom_sites_solution_primary direct
_atom_sites_solution_secondary difmap
_audit_creation_method SHELXL-97
_cell_angle_alpha 70.388(6)
_cell_angle_beta 76.659(5)
_cell_angle_gamma 83.048(6)
_cell_formula_units_Z 2
_cell_length_a 11.5784(7)
_cell_length_b 15.3081(12)
_cell_length_c 19.2580(11)
_cell_measurement_reflns_used 3763
_cell_measurement_temperature 100.00(10)
_cell_measurement_theta_max 70.8020
_cell_measurement_theta_min 5.0660
_cell_volume 3125.0(4)
_computing_cell_refinement
;
CrysAlisPro, Agilent Technologies,
Version 1.171.37.34k (release 13-08-2014 CrysAlis171 .NET)
(compiled Aug 13 2014,16:31:05)
;
_computing_data_collection
;
CrysAlisPro, Agilent Technologies,
Version 1.171.37.34k (release 13-08-2014 CrysAlis171 .NET)
(compiled Aug 13 2014,16:31:05)
;
_computing_data_reduction
;
CrysAlisPro, Agilent Technologies,
Version 1.171.37.34k (release 13-08-2014 CrysAlis171 .NET)
(compiled Aug 13 2014,16:31:05)
;
_computing_molecular_graphics 'Bruker SHELXTL'
_computing_publication_material 'Bruker SHELXTL'
_computing_structure_refinement 'SHELXL-97 (Sheldrick, 1997)'
_computing_structure_solution 'SHELXS-97 (Sheldrick, 1990)'
_diffrn_ambient_environment N~2~
_diffrn_ambient_temperature 100.00(10)
_diffrn_detector 'CCD plate'
_diffrn_detector_area_resol_mean 16.0793
_diffrn_detector_type Eos
_diffrn_measured_fraction_theta_full 0.996
_diffrn_measured_fraction_theta_max 0.996
_diffrn_measurement_device 'four-circle diffractometer'
_diffrn_measurement_device_type 'SuperNova, Dual, Cu at zero, Eos'
_diffrn_measurement_method '\w scans'
_diffrn_radiation_monochromator mirror
_diffrn_radiation_probe x-ray
_diffrn_radiation_type 'Cu K\a'
_diffrn_radiation_wavelength 1.54184
_diffrn_reflns_av_R_equivalents 0.0878
_diffrn_reflns_av_sigmaI/netI 0.1652
_diffrn_reflns_limit_h_max 13
_diffrn_reflns_limit_h_min -13
_diffrn_reflns_limit_k_max 18
_diffrn_reflns_limit_k_min -18
_diffrn_reflns_limit_l_max 17
_diffrn_reflns_limit_l_min -22
_diffrn_reflns_number 20487
_diffrn_reflns_theta_full 67.07
_diffrn_reflns_theta_max 67.07
_diffrn_reflns_theta_min 3.28
_diffrn_source 'sealed X-ray tube'
_diffrn_source_type 'SuperNova (Cu) X-ray Source'
_diffrn_standards_decay_% none
_diffrn_standards_interval_count 1.0000
_diffrn_standards_interval_time 1.5000
_diffrn_standards_number 21589
_exptl_absorpt_coefficient_mu 6.615
_exptl_absorpt_correction_T_max 1.00000
_exptl_absorpt_correction_T_min 0.83505
_exptl_absorpt_correction_type multi-scan
_exptl_absorpt_process_details
;
CrysAlisPro, Agilent Technologies,
Version 1.171.37.34k (release 13-08-2014 CrysAlis171 .NET)
(compiled Aug 13 2014,16:31:05)
Empirical absorption correction using spherical harmonics,
 implemented in SCALE3 ABSPACK scaling algorithm.
Empirical absorption correction using spherical harmonics,
 implemented in SCALE3 ABSPACK scaling algorithm.
;
_exptl_crystal_colour 'clear light red'
_exptl_crystal_density_diffrn 1.148
_exptl_crystal_density_method 'not measured'
_exptl_crystal_description plate
_exptl_crystal_F_000 1104
_exptl_crystal_size_max 0.0700
_exptl_crystal_size_mid 0.0600
_exptl_crystal_size_min 0.0300
_refine_diff_density_max 0.926
_refine_diff_density_min -0.545
_refine_diff_density_rms 0.101
_refine_ls_extinction_method none
_refine_ls_goodness_of_fit_ref 0.945
_refine_ls_hydrogen_treatment constr
_refine_ls_matrix_type full
_refine_ls_number_parameters 636
_refine_ls_number_reflns 11117
_refine_ls_number_restraints 0
_refine_ls_restrained_S_all 0.945
_refine_ls_R_factor_all 0.1066
_refine_ls_R_factor_gt 0.0706
_refine_ls_shift/su_max 0.000
_refine_ls_shift/su_mean 0.000
_refine_ls_structure_factor_coef Fsqd
_refine_ls_weighting_details 'calc w=1/[\s^2^(Fo^2^)+(0.0701P)^2^+0.0000P] where P=(Fo^2^+2Fc^2^)/3'
_refine_ls_weighting_scheme calc
_refine_ls_wR_factor_gt 0.1768
_refine_ls_wR_factor_ref 0.1979
_reflns_number_gt 6835
_reflns_number_total 11117
_reflns_threshold_expression >2sigma(I)
_cod_data_source_file ic5b01938_si_004.cif
_cod_data_source_block exp_1050
_cod_database_code 4346682

loop_
_symmetry_equiv_pos_as_xyz
'x, y, z'
'-x, -y, -z'

loop_
_atom_site_label
_atom_site_type_symbol
_atom_site_fract_x
_atom_site_fract_y
_atom_site_fract_z
_atom_site_U_iso_or_equiv
_atom_site_adp_type
_atom_site_occupancy
_atom_site_symmetry_multiplicity
_atom_site_calc_flag
_atom_site_refinement_flags
C1 C -0.1358(5) -0.3047(4) 0.3118(3) 0.0275(13) Uani 1 1 d .
H1 H -0.2073 -0.2984 0.2959 0.033 Uiso 1 1 calc R
C2 C -0.0535(5) -0.2348(4) 0.2731(3) 0.0277(13) Uani 1 1 d .
H2 H -0.0716 -0.1835 0.2339 0.033 Uiso 1 1 calc R
C3 C 0.0542(5) -0.2439(4) 0.2946(3) 0.0237(12) Uani 1 1 d .
C4 C 0.0739(5) -0.3206(4) 0.3549(3) 0.0241(12) Uani 1 1 d .
H4 H 0.1443 -0.3285 0.3721 0.029 Uiso 1 1 calc R
C5 C -0.0132(4) -0.3860(4) 0.3895(3) 0.0185(11) Uani 1 1 d .
H5 H 0.0026 -0.4377 0.4291 0.022 Uiso 1 1 calc R
C6 C 0.1470(5) -0.1749(4) 0.2559(3) 0.0228(12) Uani 1 1 d .
C7 C 0.1548(5) -0.1225(4) 0.1804(3) 0.0317(14) Uani 1 1 d .
H7 H 0.1013 -0.1299 0.1537 0.038 Uiso 1 1 calc R
C8 C 0.2443(5) -0.0584(4) 0.1451(3) 0.0300(14) Uani 1 1 d .
H8 H 0.2501 -0.0241 0.0945 0.036 Uiso 1 1 calc R
C9 C 0.3226(5) -0.0455(4) 0.1833(3) 0.0294(14) Uani 1 1 d .
C10 C 0.3159(5) -0.0981(4) 0.2573(3) 0.0282(13) Uani 1 1 d .
H10 H 0.3715 -0.0911 0.2828 0.034 Uiso 1 1 calc R
C11 C 0.2274(5) -0.1620(4) 0.2953(3) 0.0254(13) Uani 1 1 d .
H11 H 0.2221 -0.1954 0.3461 0.030 Uiso 1 1 calc R
C12 C 0.4165(5) 0.0233(4) 0.1453(3) 0.0302(14) Uani 1 1 d .
C13 C 0.5623(6) -0.0839(4) 0.0856(4) 0.0453(19) Uani 1 1 d .
H13A H 0.6165 -0.0718 0.0372 0.054 Uiso 1 1 calc R
H13B H 0.4946 -0.1140 0.0836 0.054 Uiso 1 1 calc R
C14 C 0.6235(6) -0.1478(5) 0.1453(5) 0.062(2) Uani 1 1 d .
H14A H 0.6852 -0.1159 0.1513 0.093 Uiso 1 1 calc R
H14B H 0.6575 -0.2011 0.1309 0.093 Uiso 1 1 calc R
H14C H 0.5670 -0.1673 0.1920 0.093 Uiso 1 1 calc R
C15 C 0.5837(5) 0.0834(4) 0.0741(4) 0.0362(16) Uani 1 1 d .
H15 H 0.6581 0.0897 0.0422 0.043 Uiso 1 1 calc R
C16 C 0.4206(5) 0.1130(4) 0.1447(3) 0.0293(14) Uani 1 1 d .
C17 C 0.3301(5) 0.1684(4) 0.1810(3) 0.0261(13) Uani 1 1 d .
C18 C 0.2951(5) 0.2573(4) 0.1429(3) 0.0232(12) Uani 1 1 d .
H18 H 0.3298 0.2841 0.0925 0.028 Uiso 1 1 calc R
C19 C 0.2080(5) 0.3079(4) 0.1791(3) 0.0233(12) Uani 1 1 d .
H19 H 0.1846 0.3676 0.1521 0.028 Uiso 1 1 calc R
C20 C 0.1556(5) 0.2708(4) 0.2546(3) 0.0254(13) Uani 1 1 d .
C21 C 0.1925(6) 0.1812(4) 0.2935(4) 0.0415(18) Uani 1 1 d .
H21 H 0.1596 0.1554 0.3443 0.050 Uiso 1 1 calc R
C22 C 0.2765(6) 0.1301(4) 0.2582(4) 0.0417(17) Uani 1 1 d .
H22 H 0.2984 0.0699 0.2850 0.050 Uiso 1 1 calc R
C23 C 0.0672(5) 0.3266(4) 0.2931(3) 0.0257(13) Uani 1 1 d .
C24 C -0.0106(5) 0.3909(4) 0.2569(3) 0.0311(14) Uani 1 1 d .
H24 H -0.0089 0.4004 0.2064 0.037 Uiso 1 1 calc R
C25 C -0.0924(5) 0.4421(5) 0.2954(3) 0.0345(15) Uani 1 1 d .
H25 H -0.1415 0.4873 0.2688 0.041 Uiso 1 1 calc R
C26 C -0.0255(5) 0.3664(4) 0.4049(3) 0.0287(13) Uani 1 1 d .
H26 H -0.0292 0.3578 0.4555 0.034 Uiso 1 1 calc R
C27 C 0.0594(5) 0.3146(4) 0.3696(3) 0.0287(13) Uani 1 1 d .
H27 H 0.1108 0.2721 0.3964 0.034 Uiso 1 1 calc R
C28 C 0.5783(4) 0.3193(3) -0.0518(3) 0.0166(11) Uani 1 1 d .
C29 C 0.5353(4) 0.3428(3) -0.1234(3) 0.0166(11) Uani 1 1 d .
C30 C 0.6058(4) 0.3164(3) -0.1824(3) 0.0176(11) Uani 1 1 d .
H30 H 0.6764 0.2813 -0.1764 0.021 Uiso 1 1 calc R
C31 C 0.5687(5) 0.3438(3) -0.2514(3) 0.0184(11) Uani 1 1 d .
H31 H 0.6167 0.3299 -0.2926 0.022 Uiso 1 1 calc R
C32 C 0.4599(4) 0.3918(3) -0.2578(3) 0.0140(10) Uani 1 1 d .
C33 C 0.3866(4) 0.4129(3) -0.1964(3) 0.0176(11) Uani 1 1 d .
H33 H 0.3122 0.4425 -0.2004 0.021 Uiso 1 1 calc R
C34 C 0.4263(4) 0.3892(3) -0.1291(3) 0.0195(11) Uani 1 1 d .
H34 H 0.3795 0.4046 -0.0883 0.023 Uiso 1 1 calc R
C35 C 0.4217(5) 0.4235(4) -0.3323(3) 0.0200(11) Uani 1 1 d .
C36 C 0.7590(5) 0.4421(4) 0.0223(3) 0.0219(12) Uani 1 1 d .
C37 C 0.8843(5) 0.4727(4) 0.0108(3) 0.0239(12) Uani 1 1 d .
C38 C 0.9785(5) 0.4068(4) 0.0198(3) 0.0308(14) Uani 1 1 d .
H38 H 0.9637 0.3442 0.0338 0.037 Uiso 1 1 calc R
C39 C 0.9050(5) 0.5671(4) -0.0084(3) 0.0283(13) Uani 1 1 d .
H39 H 0.8425 0.6116 -0.0134 0.034 Uiso 1 1 calc R
C40 C 0.5318(5) 0.6122(4) -0.1702(3) 0.0206(12) Uani 1 1 d .
C41 C 0.5836(5) 0.5985(4) -0.2465(3) 0.0218(12) Uani 1 1 d .
C42 C 0.6859(5) 0.5448(4) -0.2571(3) 0.0215(12) Uani 1 1 d .
H42 H 0.7256 0.5179 -0.2176 0.026 Uiso 1 1 calc R
C43 C 0.7310(4) 0.5300(4) -0.3259(3) 0.0208(12) Uani 1 1 d .
H43 H 0.8008 0.4940 -0.3326 0.025 Uiso 1 1 calc R
C44 C 0.6698(4) 0.5701(4) -0.3851(3) 0.0179(11) Uani 1 1 d .
C45 C 0.5655(5) 0.6249(4) -0.3741(3) 0.0265(13) Uani 1 1 d .
H45 H 0.5242 0.6506 -0.4129 0.032 Uiso 1 1 calc R
C46 C 0.5238(5) 0.6411(4) -0.3070(3) 0.0251(12) Uani 1 1 d .
H46 H 0.4565 0.6798 -0.3009 0.030 Uiso 1 1 calc R
C47 C 0.7117(4) 0.5483(3) -0.4575(3) 0.0193(11) Uani 1 1 d .
C49 C -0.3364(5) -0.6771(4) 0.5152(3) 0.0293(13) Uani 1 1 d .
C50 C -0.4340(6) -0.7438(5) 0.5539(4) 0.0490(19) Uani 1 1 d .
H50A H -0.4278 -0.7889 0.5284 0.074 Uiso 1 1 calc R
H50B H -0.5096 -0.7104 0.5528 0.074 Uiso 1 1 calc R
H50C H -0.4269 -0.7747 0.6052 0.074 Uiso 1 1 calc R
Co1 Co 0.5000 0.5000 0.0000 0.0135(2) Uani 1 2 d S
Co2 Co 0.61332(7) 0.27155(6) 0.08228(5) 0.0186(2) Uani 1 1 d .
Co3 Co -0.23267(7) -0.49200(6) 0.42177(4) 0.0178(2) Uani 1 1 d .
Co4 Co -0.5000 -0.5000 0.5000 0.0172(3) Uani 1 2 d S
N3 N 0.5212(4) 0.0051(3) 0.0995(3) 0.0366(13) Uani 1 1 d .
N4 N 0.5262(4) 0.1491(3) 0.1003(3) 0.0274(11) Uani 1 1 d .
N5 N -0.1033(4) 0.4290(3) 0.3693(2) 0.0245(10) Uani 1 1 d .
N6 N -0.1177(4) -0.3791(3) 0.3694(2) 0.0233(10) Uani 1 1 d .
O1 O 0.5228(3) 0.3564(2) -0.00169(18) 0.0164(7) Uani 1 1 d .
O2 O 0.6646(3) 0.2628(2) -0.0380(2) 0.0212(8) Uani 1 1 d .
O3 O 0.3116(3) 0.4441(3) -0.33082(19) 0.0242(9) Uani 1 1 d .
O4 O 0.5026(3) 0.4288(2) -0.39038(19) 0.0208(8) Uani 1 1 d .
O5 O 0.5545(3) 0.5490(2) -0.11379(19) 0.0214(8) Uani 1 1 d .
O6 O 0.4682(3) 0.6866(3) -0.1714(2) 0.0278(9) Uani 1 1 d .
O7 O 0.6444(3) 0.5777(2) -0.5060(2) 0.0218(8) Uani 1 1 d .
O8 O 0.8067(3) 0.5035(2) -0.47057(19) 0.0200(8) Uani 1 1 d .
O9 O 0.6803(3) 0.5031(3) 0.0038(2) 0.0234(8) Uani 1 1 d .
O10 O 0.7487(3) 0.3561(3) 0.0501(2) 0.0311(10) Uani 1 1 d .
O11 O -0.3593(3) -0.5920(2) 0.47417(19) 0.0212(8) Uani 1 1 d .
O12 O -0.2335(4) -0.7056(3) 0.5251(3) 0.0513(13) Uani 1 1 d .
C48 C 0.7886(9) 0.2184(7) 0.1946(5) 0.091(3) Uani 1 1 d .
H48A H 0.7777 0.2848 0.1796 0.137 Uiso 1 1 calc R
H48B H 0.8719 0.2013 0.1859 0.137 Uiso 1 1 calc R
H48C H 0.7545 0.1925 0.2472 0.137 Uiso 1 1 calc R
O13 O 0.7285(4) 0.1817(4) 0.1496(3) 0.0615(15) Uani 1 1 d .
H13 H 0.7481 0.1213 0.1480 0.074 Uiso 1 1 d R

loop_
_atom_site_aniso_label
_atom_site_aniso_U_11
_atom_site_aniso_U_22
_atom_site_aniso_U_33
_atom_site_aniso_U_23
_atom_site_aniso_U_13
_atom_site_aniso_U_12
C1 0.021(3) 0.031(3) 0.025(3) -0.002(3) -0.001(2) -0.007(2)
C2 0.029(3) 0.029(3) 0.019(3) 0.004(2) -0.009(2) -0.004(2)
C3 0.024(3) 0.026(3) 0.014(3) -0.002(2) 0.006(2) -0.008(2)
C4 0.017(3) 0.027(3) 0.026(3) -0.008(2) 0.000(2) -0.006(2)
C5 0.014(2) 0.027(3) 0.009(3) 0.003(2) 0.001(2) -0.009(2)
C6 0.017(3) 0.022(3) 0.023(3) -0.004(2) 0.006(2) -0.006(2)
C7 0.029(3) 0.025(3) 0.029(4) 0.002(3) 0.005(3) -0.012(2)
C8 0.037(3) 0.024(3) 0.019(3) 0.001(2) 0.008(3) -0.010(3)
C9 0.022(3) 0.019(3) 0.042(4) -0.009(3) 0.007(3) -0.008(2)
C10 0.028(3) 0.020(3) 0.031(4) -0.005(3) 0.007(3) -0.012(2)
C11 0.027(3) 0.022(3) 0.019(3) -0.002(2) 0.008(2) -0.006(2)
C12 0.027(3) 0.025(3) 0.027(3) -0.004(3) 0.015(3) -0.010(2)
C13 0.034(3) 0.019(3) 0.074(5) -0.021(3) 0.020(3) -0.008(3)
C14 0.045(4) 0.034(4) 0.102(7) -0.014(4) -0.013(5) -0.004(3)
C15 0.033(3) 0.025(3) 0.040(4) -0.005(3) 0.012(3) -0.013(3)
C16 0.022(3) 0.027(3) 0.031(4) -0.011(3) 0.021(3) -0.012(2)
C17 0.028(3) 0.015(3) 0.031(3) -0.009(2) 0.009(3) -0.007(2)
C18 0.020(3) 0.026(3) 0.020(3) -0.009(2) 0.013(2) -0.014(2)
C19 0.023(3) 0.021(3) 0.027(3) -0.009(2) -0.004(2) -0.003(2)
C20 0.026(3) 0.025(3) 0.021(3) -0.010(2) 0.009(2) -0.010(2)
C21 0.042(4) 0.034(4) 0.027(4) 0.002(3) 0.024(3) -0.014(3)
C22 0.048(4) 0.029(3) 0.039(4) -0.010(3) 0.009(3) -0.007(3)
C23 0.017(3) 0.033(3) 0.021(3) -0.008(3) 0.012(2) -0.011(2)
C24 0.024(3) 0.051(4) 0.017(3) -0.012(3) 0.002(2) -0.005(3)
C25 0.031(3) 0.050(4) 0.028(4) -0.023(3) -0.008(3) 0.010(3)
C26 0.029(3) 0.040(4) 0.014(3) -0.007(3) -0.003(2) 0.004(3)
C27 0.026(3) 0.036(3) 0.021(3) -0.007(3) -0.001(2) -0.002(3)
C28 0.017(2) 0.022(3) 0.008(3) 0.003(2) -0.002(2) -0.013(2)
C29 0.020(3) 0.019(3) 0.013(3) -0.006(2) -0.003(2) -0.009(2)
C30 0.017(3) 0.022(3) 0.012(3) -0.004(2) 0.002(2) -0.007(2)
C31 0.024(3) 0.024(3) 0.007(3) -0.006(2) 0.002(2) -0.007(2)
C32 0.019(3) 0.021(3) 0.002(2) -0.0035(19) 0.0015(19) -0.010(2)
C33 0.016(2) 0.025(3) 0.010(3) -0.006(2) 0.005(2) -0.010(2)
C34 0.018(3) 0.022(3) 0.019(3) -0.008(2) -0.002(2) -0.007(2)
C35 0.020(3) 0.025(3) 0.015(3) -0.008(2) 0.004(2) -0.008(2)
C36 0.019(3) 0.029(3) 0.023(3) -0.014(2) -0.001(2) -0.011(2)
C37 0.017(3) 0.035(3) 0.022(3) -0.008(3) -0.004(2) -0.012(2)
C38 0.016(3) 0.034(3) 0.044(4) -0.009(3) -0.011(3) -0.009(2)
C39 0.017(3) 0.032(3) 0.041(4) -0.014(3) -0.012(3) -0.003(2)
C40 0.022(3) 0.034(3) 0.010(3) -0.011(2) 0.005(2) -0.019(2)
C41 0.023(3) 0.031(3) 0.013(3) -0.005(2) -0.001(2) -0.015(2)
C42 0.026(3) 0.026(3) 0.014(3) -0.007(2) 0.001(2) -0.012(2)
C43 0.016(3) 0.026(3) 0.019(3) -0.004(2) 0.002(2) -0.013(2)
C44 0.013(2) 0.033(3) 0.008(3) -0.007(2) 0.002(2) -0.009(2)
C45 0.033(3) 0.035(3) 0.012(3) -0.006(2) -0.008(2) 0.001(3)
C46 0.029(3) 0.031(3) 0.019(3) -0.012(2) -0.009(2) 0.007(2)
C47 0.020(3) 0.020(3) 0.019(3) -0.004(2) -0.006(2) -0.011(2)
C49 0.028(3) 0.039(3) 0.021(3) -0.008(3) -0.006(3) -0.003(3)
C50 0.062(5) 0.038(4) 0.049(5) -0.009(3) -0.020(4) -0.006(3)
Co1 0.0121(5) 0.0170(6) 0.0111(6) -0.0033(5) -0.0012(4) -0.0056(4)
Co2 0.0191(4) 0.0207(4) 0.0156(5) -0.0034(3) -0.0036(3) -0.0058(3)
Co3 0.0152(4) 0.0280(5) 0.0114(4) -0.0070(4) -0.0004(3) -0.0074(3)
Co4 0.0143(6) 0.0252(6) 0.0123(6) -0.0057(5) -0.0002(5) -0.0073(5)
N3 0.034(3) 0.021(3) 0.047(4) -0.008(2) 0.006(3) -0.008(2)
N4 0.029(3) 0.021(2) 0.030(3) -0.009(2) 0.002(2) -0.007(2)
N5 0.024(2) 0.029(3) 0.019(3) -0.004(2) -0.003(2) -0.009(2)
N6 0.021(2) 0.030(3) 0.014(2) -0.003(2) 0.0013(19) -0.0082(19)
O1 0.0178(18) 0.0181(18) 0.0142(19) -0.0049(15) -0.0017(15) -0.0078(14)
O2 0.0173(18) 0.025(2) 0.020(2) -0.0070(16) 0.0001(15) -0.0058(15)
O3 0.0170(19) 0.042(2) 0.013(2) -0.0080(17) 0.0006(15) -0.0088(17)
O4 0.0180(18) 0.028(2) 0.017(2) -0.0078(16) -0.0018(15) -0.0054(15)
O5 0.026(2) 0.026(2) 0.0097(19) -0.0025(16) 0.0025(15) -0.0155(16)
O6 0.031(2) 0.039(2) 0.017(2) -0.0149(18) -0.0030(17) -0.0030(18)
O7 0.0223(19) 0.025(2) 0.021(2) -0.0063(16) -0.0103(16) -0.0053(16)
O8 0.0189(19) 0.029(2) 0.0114(19) -0.0038(15) -0.0023(15) -0.0078(16)
O9 0.0159(19) 0.032(2) 0.025(2) -0.0120(17) -0.0030(16) -0.0039(16)
O10 0.0185(19) 0.037(2) 0.037(3) -0.008(2) -0.0072(18) -0.0067(17)
O11 0.0197(19) 0.027(2) 0.015(2) -0.0049(16) -0.0015(15) -0.0040(15)
O12 0.037(3) 0.052(3) 0.047(3) 0.002(2) -0.003(2) 0.001(2)
C48 0.109(9) 0.087(7) 0.092(8) -0.017(6) -0.073(7) 0.003(6)
O13 0.058(3) 0.050(3) 0.079(4) -0.012(3) -0.041(3) 0.014(3)

loop_
_atom_type_symbol
_atom_type_description
_atom_type_scat_dispersion_real
_atom_type_scat_dispersion_imag
_atom_type_scat_source
C C 0.0181 0.0091 'International Tables Vol C Tables 4.2.6.8 and 6.1.1.4'
H H 0.0000 0.0000 'International Tables Vol C Tables 4.2.6.8 and 6.1.1.4'
N N 0.0311 0.0180 'International Tables Vol C Tables 4.2.6.8 and 6.1.1.4'
O O 0.0492 0.0322 'International Tables Vol C Tables 4.2.6.8 and 6.1.1.4'
Co Co -2.3653 3.6143 'International Tables Vol C Tables 4.2.6.8 and 6.1.1.4'

loop_
_geom_angle_atom_site_label_1
_geom_angle_atom_site_label_2
_geom_angle_atom_site_label_3
_geom_angle
_geom_angle_site_symmetry_1
_geom_angle_site_symmetry_3
N6 C1 C2 124.3(5) . .
N6 C1 H1 117.9 . .
C2 C1 H1 117.9 . .
C3 C2 C1 118.8(5) . .
C3 C2 H2 120.6 . .
C1 C2 H2 120.6 . .
C2 C3 C4 117.5(5) . .
C2 C3 C6 122.4(5) . .
C4 C3 C6 120.1(5) . .
C3 C4 C5 119.4(5) . .
C3 C4 H4 120.3 . .
C5 C4 H4 120.3 . .
N6 C5 C4 124.2(5) . .
N6 C5 H5 117.9 . .
C4 C5 H5 117.9 . .
C7 C6 C11 119.5(5) . .
C7 C6 C3 120.5(5) . .
C11 C6 C3 120.0(5) . .
C6 C7 C8 119.3(6) . .
C6 C7 H7 120.4 . .
C8 C7 H7 120.4 . .
C9 C8 C7 121.5(5) . .
C9 C8 H8 119.3 . .
C7 C8 H8 119.3 . .
C8 C9 C10 119.2(5) . .
C8 C9 C12 121.0(5) . .
C10 C9 C12 119.8(6) . .
C9 C10 C11 121.5(6) . .
C9 C10 H10 119.3 . .
C11 C10 H10 119.3 . .
C6 C11 C10 119.1(5) . .
C6 C11 H11 120.5 . .
C10 C11 H11 120.5 . .
C16 C12 N3 106.3(5) . .
C16 C12 C9 130.9(5) . .
N3 C12 C9 122.8(5) . .
N3 C13 C14 112.2(6) . .
N3 C13 H13A 109.2 . .
C14 C13 H13A 109.2 . .
N3 C13 H13B 109.2 . .
C14 C13 H13B 109.2 . .
H13A C13 H13B 107.9 . .
C13 C14 H14A 109.5 . .
C13 C14 H14B 109.5 . .
H14A C14 H14B 109.5 . .
C13 C14 H14C 109.5 . .
H14A C14 H14C 109.5 . .
H14B C14 H14C 109.5 . .
N4 C15 N3 111.8(5) . .
N4 C15 H15 124.1 . .
N3 C15 H15 124.1 . .
C12 C16 N4 109.3(5) . .
C12 C16 C17 128.9(5) . .
N4 C16 C17 121.8(5) . .
C18 C17 C22 118.2(5) . .
C18 C17 C16 122.2(5) . .
C22 C17 C16 119.6(5) . .
C17 C18 C19 120.7(5) . .
C17 C18 H18 119.6 . .
C19 C18 H18 119.6 . .
C20 C19 C18 121.2(5) . .
C20 C19 H19 119.4 . .
C18 C19 H19 119.4 . .
C19 C20 C21 118.0(5) . .
C19 C20 C23 120.7(5) . .
C21 C20 C23 121.2(5) . .
C22 C21 C20 121.3(6) . .
C22 C21 H21 119.4 . .
C20 C21 H21 119.4 . .
C21 C22 C17 120.5(6) . .
C21 C22 H22 119.7 . .
C17 C22 H22 119.7 . .
C24 C23 C27 117.2(5) . .
C24 C23 C20 122.3(5) . .
C27 C23 C20 120.5(5) . .
C23 C24 C25 120.5(5) . .
C23 C24 H24 119.8 . .
C25 C24 H24 119.8 . .
N5 C25 C24 122.9(6) . .
N5 C25 H25 118.6 . .
C24 C25 H25 118.6 . .
N5 C26 C27 123.3(5) . .
N5 C26 H26 118.4 . .
C27 C26 H26 118.4 . .
C26 C27 C23 119.5(5) . .
C26 C27 H27 120.3 . .
C23 C27 H27 120.3 . .
O2 C28 O1 119.1(5) . .
O2 C28 C29 122.2(5) . .
O1 C28 C29 118.7(5) . .
C34 C29 C30 121.7(5) . .
C34 C29 C28 119.5(5) . .
C30 C29 C28 118.8(5) . .
C29 C30 C31 118.7(5) . .
C29 C30 H30 120.7 . .
C31 C30 H30 120.7 . .
C32 C31 C30 119.7(5) . .
C32 C31 H31 120.2 . .
C30 C31 H31 120.2 . .
C31 C32 C33 120.8(5) . .
C31 C32 C35 119.7(4) . .
C33 C32 C35 119.5(5) . .
C34 C33 C32 119.2(5) . .
C34 C33 H33 120.4 . .
C32 C33 H33 120.4 . .
C29 C34 C33 119.7(5) . .
C29 C34 H34 120.2 . .
C33 C34 H34 120.2 . .
O4 C35 O3 126.5(5) . .
O4 C35 C32 116.9(5) . .
O3 C35 C32 116.6(4) . .
O9 C36 O10 127.8(5) . .
O9 C36 C37 118.1(5) . .
O10 C36 C37 114.1(5) . .
C38 C37 C39 119.9(5) . .
C38 C37 C36 120.0(5) . .
C39 C37 C36 120.1(5) . .
C37 C38 C39 121.3(6) . 2_765
C37 C38 H38 119.3 . .
C39 C38 H38 119.3 2_765 .
C38 C39 C37 118.8(5) 2_765 .
C38 C39 H39 120.6 2_765 .
C37 C39 H39 120.6 . .
O5 C40 O6 127.3(5) . .
O5 C40 C41 116.6(5) . .
O6 C40 C41 116.2(5) . .
C42 C41 C46 119.7(5) . .
C42 C41 C40 121.1(5) . .
C46 C41 C40 119.2(5) . .
C41 C42 C43 121.1(5) . .
C41 C42 H42 119.4 . .
C43 C42 H42 119.4 . .
C42 C43 C44 119.1(5) . .
C42 C43 H43 120.4 . .
C44 C43 H43 120.4 . .
C45 C44 C43 119.6(5) . .
C45 C44 C47 120.5(5) . .
C43 C44 C47 119.7(5) . .
C46 C45 C44 120.8(5) . .
C46 C45 H45 119.6 . .
C44 C45 H45 119.6 . .
C45 C46 C41 119.7(5) . .
C45 C46 H46 120.2 . .
C41 C46 H46 120.2 . .
O8 C47 O7 120.9(5) . .
O8 C47 C44 122.2(5) . .
O7 C47 C44 116.9(5) . .
O12 C49 O11 121.7(5) . .
O12 C49 C50 117.4(6) . .
O11 C49 C50 120.8(5) . .
C49 C50 H50A 109.5 . .
C49 C50 H50B 109.5 . .
H50A C50 H50B 109.5 . .
C49 C50 H50C 109.5 . .
H50A C50 H50C 109.5 . .
H50B C50 H50C 109.5 . .
O5 Co1 O5 180.0 2_665 .
O5 Co1 O9 85.63(14) 2_665 2_665
O5 Co1 O9 94.37(14) . 2_665
O5 Co1 O9 94.37(14) 2_665 .
O5 Co1 O9 85.63(14) . .
O9 Co1 O9 180.0(2) 2_665 .
O5 Co1 O1 91.08(13) 2_665 2_665
O5 Co1 O1 88.92(13) . 2_665
O9 Co1 O1 92.17(13) 2_665 2_665
O9 Co1 O1 87.83(13) . 2_665
O5 Co1 O1 88.92(13) 2_665 .
O5 Co1 O1 91.08(13) . .
O9 Co1 O1 87.84(13) 2_665 .
O9 Co1 O1 92.16(13) . .
O1 Co1 O1 180.00(17) 2_665 .
O10 Co2 O6 95.27(16) . 2_665
O10 Co2 O1 93.87(14) . .
O6 Co2 O1 101.45(15) 2_665 .
O10 Co2 O13 82.13(19) . .
O6 Co2 O13 88.95(19) 2_665 .
O1 Co2 O13 169.20(18) . .
O10 Co2 N4 157.18(18) . .
O6 Co2 N4 103.43(17) 2_665 .
O1 Co2 N4 95.08(16) . .
O13 Co2 N4 85.2(2) . .
O10 Co2 O2 85.53(15) . .
O6 Co2 O2 160.90(15) 2_665 .
O1 Co2 O2 59.50(13) . .
O13 Co2 O2 110.02(18) . .
N4 Co2 O2 81.04(16) . .
O3 Co3 O11 89.76(14) 2 .
O3 Co3 N5 91.99(16) 2 1_545
O11 Co3 N5 98.23(16) . 1_545
O3 Co3 N6 87.96(16) 2 .
O11 Co3 N6 174.01(16) . .
N5 Co3 N6 87.38(17) 1_545 .
O3 Co3 O7 97.73(14) 2 1_446
O11 Co3 O7 80.23(13) . 1_446
N5 Co3 O7 170.13(16) 1_545 1_446
N6 Co3 O7 94.59(15) . 1_446
O3 Co3 O8 156.72(15) 2 1_446
O11 Co3 O8 92.85(13) . 1_446
N5 Co3 O8 110.47(16) 1_545 1_446
N6 Co3 O8 87.09(15) . 1_446
O7 Co3 O8 60.07(13) 1_446 1_446
O4 Co4 O4 180.0 2 1_446
O4 Co4 O11 86.13(14) 2 2_446
O4 Co4 O11 93.87(14) 1_446 2_446
O4 Co4 O11 93.87(14) 2 .
O4 Co4 O11 86.13(14) 1_446 .
O11 Co4 O11 180.0 2_446 .
O4 Co4 O7 89.90(13) 2 1_446
O4 Co4 O7 90.10(13) 1_446 1_446
O11 Co4 O7 98.68(14) 2_446 1_446
O11 Co4 O7 81.32(14) . 1_446
O4 Co4 O7 90.10(13) 2 2
O4 Co4 O7 89.90(13) 1_446 2
O11 Co4 O7 81.32(14) 2_446 2
O11 Co4 O7 98.68(14) . 2
O7 Co4 O7 180.00(15) 1_446 2
C15 N3 C12 106.4(5) . .
C15 N3 C13 126.3(5) . .
C12 N3 C13 127.1(5) . .
C15 N4 C16 106.2(5) . .
C15 N4 Co2 119.6(4) . .
C16 N4 Co2 133.5(4) . .
C25 N5 C26 116.7(5) . .
C25 N5 Co3 119.5(4) . 1_565
C26 N5 Co3 123.8(4) . 1_565
C1 N6 C5 115.9(4) . .
C1 N6 Co3 125.0(4) . .
C5 N6 Co3 118.8(3) . .
C28 O1 Co2 94.3(3) . .
C28 O1 Co1 132.6(3) . .
Co2 O1 Co1 111.18(14) . .
C28 O2 Co2 86.5(3) . .
C35 O3 Co3 126.2(3) . 2
C35 O4 Co4 129.3(3) . 1_664
C40 O5 Co1 141.4(4) . .
C40 O6 Co2 127.3(3) . 2_665
C47 O7 Co4 121.1(3) . 1_664
C47 O7 Co3 89.1(3) . 1_664
Co4 O7 Co3 92.08(13) 1_664 1_664
C47 O8 Co3 89.8(3) . 1_664
C36 O9 Co1 133.9(3) . .
C36 O10 Co2 134.9(4) . .
C49 O11 Co3 124.2(3) . .
C49 O11 Co4 127.7(3) . .
Co3 O11 Co4 96.02(15) . .
O13 C48 H48A 109.5 . .
O13 C48 H48B 109.5 . .
H48A C48 H48B 109.5 . .
O13 C48 H48C 109.5 . .
H48A C48 H48C 109.5 . .
H48B C48 H48C 109.5 . .
C48 O13 Co2 119.6(5) . .
C48 O13 H13 119.3 . .
Co2 O13 H13 120.8 . .

loop_
_geom_bond_atom_site_label_1
_geom_bond_atom_site_label_2
_geom_bond_distance
_geom_bond_site_symmetry_2
C1 N6 1.332(7) .
C1 C2 1.411(7) .
C1 H1 0.9300 .
C2 C3 1.380(7) .
C2 H2 0.9300 .
C3 C4 1.386(7) .
C3 C6 1.483(7) .
C4 C5 1.396(7) .
C4 H4 0.9300 .
C5 N6 1.335(6) .
C5 H5 0.9300 .
C6 C7 1.393(8) .
C6 C11 1.396(8) .
C7 C8 1.404(7) .
C7 H7 0.9300 .
C8 C9 1.360(8) .
C8 H8 0.9300 .
C9 C10 1.371(8) .
C9 C12 1.490(7) .
C10 C11 1.401(7) .
C10 H10 0.9300 .
C11 H11 0.9300 .
C12 C16 1.375(8) .
C12 N3 1.384(7) .
C13 N3 1.478(7) .
C13 C14 1.493(9) .
C13 H13A 0.9700 .
C13 H13B 0.9700 .
C14 H14A 0.9600 .
C14 H14B 0.9600 .
C14 H14C 0.9600 .
C15 N4 1.316(7) .
C15 N3 1.361(7) .
C15 H15 0.9300 .
C16 N4 1.377(7) .
C16 C17 1.467(7) .
C17 C18 1.373(7) .
C17 C22 1.420(8) .
C18 C19 1.397(7) .
C18 H18 0.9300 .
C19 C20 1.388(7) .
C19 H19 0.9300 .
C20 C21 1.393(8) .
C20 C23 1.481(7) .
C21 C22 1.374(8) .
C21 H21 0.9300 .
C22 H22 0.9300 .
C23 C24 1.372(8) .
C23 C27 1.404(8) .
C24 C25 1.394(8) .
C24 H24 0.9300 .
C25 N5 1.348(7) .
C25 H25 0.9300 .
C26 N5 1.355(7) .
C26 C27 1.387(8) .
C26 H26 0.9300 .
C27 H27 0.9300 .
C28 O2 1.256(6) .
C28 O1 1.289(6) .
C28 C29 1.489(7) .
C29 C34 1.380(7) .
C29 C30 1.386(7) .
C30 C31 1.404(7) .
C30 H30 0.9300 .
C31 C32 1.389(7) .
C31 H31 0.9300 .
C32 C33 1.396(6) .
C32 C35 1.504(7) .
C33 C34 1.393(7) .
C33 H33 0.9300 .
C34 H34 0.9300 .
C35 O4 1.269(6) .
C35 O3 1.272(6) .
C36 O9 1.245(6) .
C36 O10 1.252(6) .
C36 C37 1.523(7) .
C37 C38 1.394(8) .
C37 C39 1.402(7) .
C38 C39 1.401(7) 2_765
C38 H38 0.9300 .
C39 C38 1.401(7) 2_765
C39 H39 0.9300 .
C40 O5 1.245(6) .
C40 O6 1.276(7) .
C40 C41 1.528(7) .
C41 C42 1.373(8) .
C41 C46 1.419(7) .
C42 C43 1.389(7) .
C42 H42 0.9300 .
C43 C44 1.406(7) .
C43 H43 0.9300 .
C44 C45 1.401(7) .
C44 C47 1.501(7) .
C45 C46 1.364(7) .
C45 H45 0.9300 .
C46 H46 0.9300 .
C47 O8 1.245(6) .
C47 O7 1.284(6) .
C49 O12 1.252(7) .
C49 O11 1.309(7) .
C49 C50 1.502(8) .
C50 H50A 0.9600 .
C50 H50B 0.9600 .
C50 H50C 0.9600 .
Co1 O5 2.034(3) 2_665
Co1 O5 2.034(3) .
Co1 O9 2.112(3) 2_665
Co1 O9 2.112(3) .
Co1 O1 2.193(3) 2_665
Co1 O1 2.193(3) .
Co2 O10 2.006(4) .
Co2 O6 2.022(4) 2_665
Co2 O1 2.108(3) .
Co2 O13 2.123(5) .
Co2 N4 2.124(4) .
Co2 O2 2.300(4) .
Co3 O3 2.038(4) 2
Co3 O11 2.082(4) .
Co3 N5 2.100(5) 1_545
Co3 N6 2.132(4) .
Co3 O7 2.195(4) 1_446
Co3 O8 2.201(3) 1_446
Co4 O4 2.030(3) 2
Co4 O4 2.030(3) 1_446
Co4 O11 2.104(4) 2_446
Co4 O11 2.104(4) .
Co4 O7 2.127(3) 1_446
Co4 O7 2.127(3) 2
N5 Co3 2.100(5) 1_565
O3 Co3 2.038(4) 2
O4 Co4 2.030(3) 1_664
O6 Co2 2.022(4) 2_665
O7 Co4 2.127(3) 1_664
O7 Co3 2.195(4) 1_664
O8 Co3 2.201(3) 1_664
C48 O13 1.499(9) .
C48 H48A 0.9600 .
C48 H48B 0.9600 .
C48 H48C 0.9600 .
O13 H13 0.9339 .

loop_
_geom_torsion_atom_site_label_1
_geom_torsion_atom_site_label_2
_geom_torsion_atom_site_label_3
_geom_torsion_atom_site_label_4
_geom_torsion
_geom_torsion_site_symmetry_1
_geom_torsion_site_symmetry_4
N6 C1 C2 C3 1.5(9) . .
C1 C2 C3 C4 -1.9(8) . .
C1 C2 C3 C6 178.6(5) . .
C2 C3 C4 C5 1.9(8) . .
C6 C3 C4 C5 -178.5(5) . .
C3 C4 C5 N6 -1.5(9) . .
C2 C3 C6 C7 -28.0(8) . .
C4 C3 C6 C7 152.4(5) . .
C2 C3 C6 C11 151.9(6) . .
C4 C3 C6 C11 -27.6(8) . .
C11 C6 C7 C8 0.7(9) . .
C3 C6 C7 C8 -179.3(5) . .
C6 C7 C8 C9 -0.8(9) . .
C7 C8 C9 C10 1.8(9) . .
C7 C8 C9 C12 -179.5(5) . .
C8 C9 C10 C11 -2.7(9) . .
C12 C9 C10 C11 178.6(5) . .
C7 C6 C11 C10 -1.5(8) . .
C3 C6 C11 C10 178.5(5) . .
C9 C10 C11 C6 2.5(8) . .
C8 C9 C12 C16 98.1(9) . .
C10 C9 C12 C16 -83.2(9) . .
C8 C9 C12 N3 -79.9(8) . .
C10 C9 C12 N3 98.8(7) . .
N3 C12 C16 N4 -0.8(8) . .
C9 C12 C16 N4 -179.0(6) . .
N3 C12 C16 C17 176.8(6) . .
C9 C12 C16 C17 -1.4(12) . .
C12 C16 C17 C18 -131.0(7) . .
N4 C16 C17 C18 46.4(9) . .
C12 C16 C17 C22 49.4(10) . .
N4 C16 C17 C22 -133.2(6) . .
C22 C17 C18 C19 -0.9(8) . .
C16 C17 C18 C19 179.6(5) . .
C17 C18 C19 C20 1.0(8) . .
C18 C19 C20 C21 0.0(9) . .
C18 C19 C20 C23 177.3(5) . .
C19 C20 C21 C22 -1.2(10) . .
C23 C20 C21 C22 -178.5(6) . .
C20 C21 C22 C17 1.4(11) . .
C18 C17 C22 C21 -0.4(10) . .
C16 C17 C22 C21 179.2(6) . .
C19 C20 C23 C24 33.9(8) . .
C21 C20 C23 C24 -148.9(6) . .
C19 C20 C23 C27 -146.8(6) . .
C21 C20 C23 C27 30.4(8) . .
C27 C23 C24 C25 0.8(9) . .
C20 C23 C24 C25 -180.0(5) . .
C23 C24 C25 N5 -3.0(10) . .
N5 C26 C27 C23 0.4(9) . .
C24 C23 C27 C26 0.5(8) . .
C20 C23 C27 C26 -178.8(5) . .
O2 C28 C29 C34 166.2(5) . .
O1 C28 C29 C34 -11.7(7) . .
O2 C28 C29 C30 -13.1(7) . .
O1 C28 C29 C30 169.0(4) . .
C34 C29 C30 C31 4.7(7) . .
C28 C29 C30 C31 -176.0(4) . .
C29 C30 C31 C32 -3.6(7) . .
C30 C31 C32 C33 -0.2(7) . .
C30 C31 C32 C35 178.2(4) . .
C31 C32 C33 C34 3.1(7) . .
C35 C32 C33 C34 -175.4(4) . .
C30 C29 C34 C33 -1.9(8) . .
C28 C29 C34 C33 178.8(4) . .
C32 C33 C34 C29 -2.0(7) . .
C31 C32 C35 O4 -19.5(7) . .
C33 C32 C35 O4 159.0(4) . .
C31 C32 C35 O3 161.7(5) . .
C33 C32 C35 O3 -19.8(7) . .
O9 C36 C37 C38 -170.3(5) . .
O10 C36 C37 C38 9.8(8) . .
O9 C36 C37 C39 10.1(8) . .
O10 C36 C37 C39 -169.8(5) . .
C39 C37 C38 C39 -1.6(10) . 2_765
C36 C37 C38 C39 178.8(5) . 2_765
C38 C37 C39 C38 1.5(10) . 2_765
C36 C37 C39 C38 -178.9(5) . 2_765
O5 C40 C41 C42 -27.0(7) . .
O6 C40 C41 C42 154.2(5) . .
O5 C40 C41 C46 152.1(5) . .
O6 C40 C41 C46 -26.8(7) . .
C46 C41 C42 C43 -1.1(8) . .
C40 C41 C42 C43 177.9(4) . .
C41 C42 C43 C44 -0.7(8) . .
C42 C43 C44 C45 0.7(8) . .
C42 C43 C44 C47 -174.9(4) . .
C43 C44 C45 C46 1.1(8) . .
C47 C44 C45 C46 176.7(5) . .
C44 C45 C46 C41 -2.9(9) . .
C42 C41 C46 C45 2.9(8) . .
C40 C41 C46 C45 -176.2(5) . .
C45 C44 C47 O8 176.6(5) . .
C43 C44 C47 O8 -7.8(7) . .
C45 C44 C47 O7 -3.8(7) . .
C43 C44 C47 O7 171.8(4) . .
N4 C15 N3 C12 -0.2(8) . .
N4 C15 N3 C13 -175.6(6) . .
C16 C12 N3 C15 0.6(7) . .
C9 C12 N3 C15 179.0(6) . .
C16 C12 N3 C13 175.9(6) . .
C9 C12 N3 C13 -5.7(11) . .
C14 C13 N3 C15 90.5(8) . .
C14 C13 N3 C12 -83.9(8) . .
N3 C15 N4 C16 -0.3(8) . .
N3 C15 N4 Co2 171.4(4) . .
C12 C16 N4 C15 0.7(7) . .
C17 C16 N4 C15 -177.2(6) . .
C12 C16 N4 Co2 -169.3(4) . .
C17 C16 N4 Co2 12.8(9) . .
O10 Co2 N4 C15 -7.3(8) . .
O6 Co2 N4 C15 -151.6(5) 2_665 .
O1 Co2 N4 C15 105.4(5) . .
O13 Co2 N4 C15 -63.8(5) . .
O2 Co2 N4 C15 47.4(5) . .
O10 Co2 N4 C16 161.6(5) . .
O6 Co2 N4 C16 17.4(6) 2_665 .
O1 Co2 N4 C16 -85.7(6) . .
O13 Co2 N4 C16 105.1(6) . .
O2 Co2 N4 C16 -143.7(6) . .
C24 C25 N5 C26 3.8(9) . .
C24 C25 N5 Co3 -178.5(5) . 1_565
C27 C26 N5 C25 -2.4(9) . .
C27 C26 N5 Co3 179.9(4) . 1_565
C2 C1 N6 C5 -0.9(9) . .
C2 C1 N6 Co3 -173.7(4) . .
C4 C5 N6 C1 1.0(8) . .
C4 C5 N6 Co3 174.2(4) . .
O3 Co3 N6 C1 15.1(5) 2 .
O11 Co3 N6 C1 -52.6(17) . .
N5 Co3 N6 C1 107.2(5) 1_545 .
O7 Co3 N6 C1 -82.5(5) 1_446 .
O8 Co3 N6 C1 -142.2(5) 1_446 .
O3 Co3 N6 C5 -157.5(4) 2 .
O11 Co3 N6 C5 134.8(14) . .
N5 Co3 N6 C5 -65.4(4) 1_545 .
O7 Co3 N6 C5 104.9(4) 1_446 .
O8 Co3 N6 C5 45.3(4) 1_446 .
O2 C28 O1 Co2 -8.1(5) . .
C29 C28 O1 Co2 169.9(4) . .
O2 C28 O1 Co1 116.1(4) . .
C29 C28 O1 Co1 -65.9(6) . .
O10 Co2 O1 C28 87.0(3) . .
O6 Co2 O1 C28 -176.9(3) 2_665 .
O13 Co2 O1 C28 19.2(10) . .
N4 Co2 O1 C28 -72.0(3) . .
O2 Co2 O1 C28 4.4(3) . .
O10 Co2 O1 Co1 -52.29(18) . .
O6 Co2 O1 Co1 43.89(18) 2_665 .
O13 Co2 O1 Co1 -120.1(9) . .
N4 Co2 O1 Co1 148.72(17) . .
O2 Co2 O1 Co1 -134.80(19) . .
O5 Co1 O1 C28 -164.1(4) 2_665 .
O5 Co1 O1 C28 15.9(4) . .
O9 Co1 O1 C28 110.3(4) 2_665 .
O9 Co1 O1 C28 -69.7(4) . .
O1 Co1 O1 C28 -68(100) 2_665 .
O5 Co1 O1 Co2 -46.28(16) 2_665 .
O5 Co1 O1 Co2 133.72(16) . .
O9 Co1 O1 Co2 -131.95(16) 2_665 .
O9 Co1 O1 Co2 48.05(16) . .
O1 Co1 O1 Co2 50(100) 2_665 .
O1 C28 O2 Co2 7.4(4) . .
C29 C28 O2 Co2 -170.5(4) . .
O10 Co2 O2 C28 -101.7(3) . .
O6 Co2 O2 C28 -8.5(6) 2_665 .
O1 Co2 O2 C28 -4.6(3) . .
O13 Co2 O2 C28 178.3(3) . .
N4 Co2 O2 C28 96.8(3) . .
O4 C35 O3 Co3 -0.1(8) . 2
C32 C35 O3 Co3 178.5(3) . 2
O3 C35 O4 Co4 17.7(8) . 1_664
C32 C35 O4 Co4 -160.9(3) . 1_664
O6 C40 O5 Co1 15.2(9) . .
C41 C40 O5 Co1 -163.5(3) . .
O5 Co1 O5 C40 -130(100) 2_665 .
O9 Co1 O5 C40 51.5(5) 2_665 .
O9 Co1 O5 C40 -128.5(5) . .
O1 Co1 O5 C40 -40.6(5) 2_665 .
O1 Co1 O5 C40 139.4(5) . .
O5 C40 O6 Co2 1.8(8) . 2_665
C41 C40 O6 Co2 -179.5(3) . 2_665
O8 C47 O7 Co4 95.0(5) . 1_664
C44 C47 O7 Co4 -84.6(5) . 1_664
O8 C47 O7 Co3 3.1(5) . 1_664
C44 C47 O7 Co3 -176.5(4) . 1_664
O7 C47 O8 Co3 -3.1(5) . 1_664
C44 C47 O8 Co3 176.5(4) . 1_664
O10 C36 O9 Co1 -5.2(9) . .
C37 C36 O9 Co1 175.0(3) . .
O5 Co1 O9 C36 68.7(5) 2_665 .
O5 Co1 O9 C36 -111.3(5) . .
O9 Co1 O9 C36 -63.5(5) 2_665 .
O1 Co1 O9 C36 159.6(5) 2_665 .
O1 Co1 O9 C36 -20.4(5) . .
O9 C36 O10 Co2 -2.3(10) . .
C37 C36 O10 Co2 177.6(4) . .
O6 Co2 O10 C36 -68.9(6) 2_665 .
O1 Co2 O10 C36 32.9(5) . .
O13 Co2 O10 C36 -157.1(6) . .
N4 Co2 O10 C36 145.9(5) . .
O2 Co2 O10 C36 91.9(5) . .
O12 C49 O11 Co3 -1.1(8) . .
C50 C49 O11 Co3 177.3(4) . .
O12 C49 O11 Co4 -134.4(5) . .
C50 C49 O11 Co4 44.0(7) . .
O3 Co3 O11 C49 141.7(4) 2 .
N5 Co3 O11 C49 49.8(4) 1_545 .
N6 Co3 O11 C49 -150.7(14) . .
O7 Co3 O11 C49 -120.4(4) 1_446 .
O8 Co3 O11 C49 -61.4(4) 1_446 .
O3 Co3 O11 Co4 -73.72(15) 2 .
N5 Co3 O11 Co4 -165.70(15) 1_545 .
N6 Co3 O11 Co4 -6.1(15) . .
O7 Co3 O11 Co4 24.17(13) 1_446 .
O8 Co3 O11 Co4 83.14(14) 1_446 .
O4 Co4 O11 C49 -152.9(4) 2 .
O4 Co4 O11 C49 27.1(4) 1_446 .
O11 Co4 O11 C49 -66(100) 2_446 .
O7 Co4 O11 C49 117.8(4) 1_446 .
O7 Co4 O11 C49 -62.2(4) 2 .
O4 Co4 O11 Co3 64.40(15) 2 .
O4 Co4 O11 Co3 -115.60(15) 1_446 .
O11 Co4 O11 Co3 151(100) 2_446 .
O7 Co4 O11 Co3 -24.91(14) 1_446 .
O7 Co4 O11 Co3 155.09(14) 2 .
O10 Co2 O13 C48 47.0(6) . .
O6 Co2 O13 C48 -48.4(6) 2_665 .
O1 Co2 O13 C48 115.9(10) . .
N4 Co2 O13 C48 -152.0(6) . .
O2 Co2 O13 C48 129.3(6) . .

loop_
_platon_squeeze_void_nr
_platon_squeeze_void_average_x
_platon_squeeze_void_average_y
_platon_squeeze_void_average_z
_platon_squeeze_void_volume
_platon_squeeze_void_count_electrons
_platon_squeeze_void_content
1 -0.004 0.000 0.004 1099 415 ' '
